data_7052307
loop_
_publ_author_name
'Bhuvan Kumar, N. N.'
'Chakravarty, Manab'
'Kumara Swamy, K. C.'

_publ_section_title
;
 Structure and reactivity of tautomeric forms of zwitterionic species
 from the reaction of phosphorus(iii) compounds with electron deficient
 alkenes and alkynes
;
_journal_issue 11
_journal_name_full 'New Journal of Chemistry'
_journal_page_first 1614
_journal_paper_doi 10.1039/b605430g
_journal_volume 30
_journal_year 2006
_chemical_formula_sum 'C31 H53 N5 O2 P2'
_chemical_formula_weight 589.72
_chemical_name_systematic
;
?
;
_space_group_IT_number 2
_symmetry_cell_setting triclinic
_symmetry_space_group_name_Hall '-P 1'
_symmetry_space_group_name_H-M 'P -1'
_atom_sites_solution_hydrogens geom
_atom_sites_solution_primary direct
_atom_sites_solution_secondary difmap
_audit_creation_method SHELXL-97
_cell_angle_alpha 92.4550(10)
_cell_angle_beta 105.3810(10)
_cell_angle_gamma 93.3140(10)
_cell_formula_units_Z 2
_cell_length_a 9.7355(6)
_cell_length_b 11.2481(6)
_cell_length_c 17.0595(10)
_cell_measurement_temperature 296(2)
_cell_measurement_theta_max 24.62
_cell_measurement_theta_min 2.49
_cell_volume 1794.91(18)
_computing_cell_refinement 'Bruker SMART'
_computing_data_collection 'Bruker SMART'
_computing_data_reduction 'Bruker SAINT'
_computing_molecular_graphics 'Bruker SHELXTL'
_computing_publication_material 'Bruker SHELXTL'
_computing_structure_refinement 'SHELXL-97 (Sheldrick, 1997)'
_computing_structure_solution 'SHELXS-97 (Sheldrick, 1990)'
_diffrn_ambient_temperature 296(2)
_diffrn_measured_fraction_theta_full 0.997
_diffrn_measured_fraction_theta_max 0.997
_diffrn_measurement_device_type 'CCD area detector'
_diffrn_measurement_method 'phi and omega scans'
_diffrn_radiation_monochromator graphite
_diffrn_radiation_source 'fine-focus sealed tube'
_diffrn_radiation_type MoK\a
_diffrn_radiation_wavelength 0.71073
_diffrn_reflns_av_R_equivalents 0.0225
_diffrn_reflns_av_sigmaI/netI 0.0252
_diffrn_reflns_limit_h_max 11
_diffrn_reflns_limit_h_min -11
_diffrn_reflns_limit_k_max 13
_diffrn_reflns_limit_k_min -13
_diffrn_reflns_limit_l_max 20
_diffrn_reflns_limit_l_min -20
_diffrn_reflns_number 17379
_diffrn_reflns_theta_full 25.00
_diffrn_reflns_theta_max 25.00
_diffrn_reflns_theta_min 1.24
_diffrn_standards_decay_% 0
_diffrn_standards_interval_count 'not applicable'
_diffrn_standards_interval_time 'not applicable'
_diffrn_standards_number 'not applicable'
_exptl_absorpt_coefficient_mu 0.153
_exptl_absorpt_correction_T_max 0.9701
_exptl_absorpt_correction_T_min 0.9556
_exptl_absorpt_correction_type empirical
_exptl_absorpt_process_details 'SADABS, Sheldrick (1996)'
_exptl_crystal_colour colourless
_exptl_crystal_density_diffrn 1.091
_exptl_crystal_density_method 'not measured'
_exptl_crystal_description blocks
_exptl_crystal_F_000 640
_exptl_crystal_size_max 0.30
_exptl_crystal_size_mid 0.30
_exptl_crystal_size_min 0.20
_refine_diff_density_max 0.375
_refine_diff_density_min -0.257
_refine_diff_density_rms 0.045
_refine_ls_extinction_method none
_refine_ls_goodness_of_fit_ref 1.065
_refine_ls_hydrogen_treatment mixed
_refine_ls_matrix_type full
_refine_ls_number_parameters 415
_refine_ls_number_reflns 6317
_refine_ls_number_restraints 10
_refine_ls_restrained_S_all 1.069
_refine_ls_R_factor_all 0.0746
_refine_ls_R_factor_gt 0.0602
_refine_ls_shift/su_max 0.028
_refine_ls_shift/su_mean 0.004
_refine_ls_structure_factor_coef Fsqd
_refine_ls_weighting_details 'calc w=1/[\s^2^(Fo^2^)+(0.1100P)^2^+0.3657P] where P=(Fo^2^+2Fc^2^)/3'
_refine_ls_weighting_scheme calc
_refine_ls_wR_factor_gt 0.1772
_refine_ls_wR_factor_ref 0.1905
_reflns_number_gt 4847
_reflns_number_total 6317
_reflns_threshold_expression >2sigma(I)
_cod_data_source_file b605430g.txt
_cod_data_source_block compd7
_cod_original_sg_symbol_H-M P_-1
_cod_database_code 7052307

loop_
_symmetry_equiv_pos_as_xyz
'x, y, z'
'-x, -y, -z'

loop_
_atom_site_label
_atom_site_type_symbol
_atom_site_fract_x
_atom_site_fract_y
_atom_site_fract_z
_atom_site_U_iso_or_equiv
_atom_site_adp_type
_atom_site_occupancy
_atom_site_symmetry_multiplicity
_atom_site_calc_flag
_atom_site_refinement_flags
_atom_site_disorder_assembly
_atom_site_disorder_group
P1 P 1.07444(6) 0.83054(5) 0.25914(3) 0.0525(2) Uani 1 1 d . . .
P2 P 0.90334(7) 0.64802(6) 0.20262(4) 0.0686(2) Uani 1 1 d . . .
N1 N 1.07800(19) 0.70255(17) 0.20934(11) 0.0567(5) Uani 1 1 d . . .
N2 N 0.91857(19) 0.77695(19) 0.26726(12) 0.0633(5) Uani 1 1 d . A .
N3 N 1.1972(2) 0.88071(19) 0.33609(11) 0.0586(5) Uani 1 1 d . . .
H3 H 1.233(3) 0.964(3) 0.326(2) 0.102(10) Uiso 1 1 d . . .
N4 N 0.9171(3) 0.5340(3) 0.2592(2) 0.1064(11) Uani 1 1 d . . .
H4 H 0.967(4) 0.536(3) 0.300(2) 0.096(12) Uiso 1 1 d . . .
N5 N 0.8831(4) 1.1147(4) 0.0346(2) 0.1319(13) Uani 1 1 d . . .
C1 C 1.1804(3) 0.6538(3) 0.16663(15) 0.0730(7) Uani 1 1 d . . .
C2 C 1.2854(3) 0.7552(3) 0.1570(2) 0.0960(10) Uani 1 1 d . . .
H2A H 1.2344 0.8125 0.1227 0.144 Uiso 1 1 calc R . .
H2B H 1.3551 0.7235 0.1328 0.144 Uiso 1 1 calc R . .
H2C H 1.3325 0.7931 0.2095 0.144 Uiso 1 1 calc R . .
C3 C 1.0967(4) 0.6014(3) 0.08283(17) 0.0976(10) Uani 1 1 d . . .
H3A H 1.0314 0.5371 0.0886 0.146 Uiso 1 1 calc R . .
H3B H 1.1615 0.5718 0.0542 0.146 Uiso 1 1 calc R . .
H3C H 1.0442 0.6621 0.0527 0.146 Uiso 1 1 calc R . .
C4 C 1.2607(4) 0.5582(4) 0.2168(2) 0.1068(12) Uani 1 1 d . . .
H4A H 1.3152 0.5932 0.2689 0.160 Uiso 1 1 calc R . .
H4B H 1.3239 0.5242 0.1888 0.160 Uiso 1 1 calc R . .
H4C H 1.1936 0.4968 0.2245 0.160 Uiso 1 1 calc R . .
C5 C 0.8048(3) 0.8300(3) 0.2986(2) 0.0905(10) Uani 1 1 d D . .
C6 C 0.6615(9) 0.8109(10) 0.2411(5) 0.099(2) Uani 0.70 1 d P A 1
H6A H 0.5957 0.8567 0.2605 0.149 Uiso 0.70 1 calc PR A 1
H6B H 0.6302 0.7278 0.2368 0.149 Uiso 0.70 1 calc PR A 1
H6C H 0.6654 0.8357 0.1886 0.149 Uiso 0.70 1 calc PR A 1
C7 C 0.8365(6) 0.9743(5) 0.3101(5) 0.1130(18) Uani 0.70 1 d P A 1
H7A H 0.7626 1.0090 0.3291 0.169 Uiso 0.70 1 calc PR A 1
H7B H 0.8385 1.0052 0.2588 0.169 Uiso 0.70 1 calc PR A 1
H7C H 0.9271 0.9936 0.3490 0.169 Uiso 0.70 1 calc PR A 1
C8 C 0.8109(7) 0.7897(9) 0.3816(4) 0.126(2) Uani 0.70 1 d P A 1
H8A H 0.9001 0.8189 0.4187 0.189 Uiso 0.70 1 calc PR A 1
H8B H 0.8028 0.7041 0.3798 0.189 Uiso 0.70 1 calc PR A 1
H8C H 0.7336 0.8202 0.3996 0.189 Uiso 0.70 1 calc PR A 1
C8A C 0.733(2) 0.7092(10) 0.3283(14) 0.146(7) Uani 0.30 1 d PD A 2
H8A1 H 0.8067 0.6660 0.3614 0.218 Uiso 0.30 1 calc PR A 2
H8A2 H 0.6812 0.6595 0.2814 0.218 Uiso 0.30 1 calc PR A 2
H8A3 H 0.6685 0.7320 0.3594 0.218 Uiso 0.30 1 calc PR A 2
C7A C 0.8584(16) 0.8999(17) 0.3646(11) 0.118(5) Uani 0.30 1 d P A 2
H7A1 H 0.9230 0.9608 0.3538 0.177 Uiso 0.30 1 calc PR A 2
H7A2 H 0.9088 0.8538 0.4077 0.177 Uiso 0.30 1 calc PR A 2
H7A3 H 0.7825 0.9364 0.3806 0.177 Uiso 0.30 1 calc PR A 2
C6A C 0.692(2) 0.851(3) 0.2205(16) 0.160(13) Uani 0.30 1 d P A 2
H6A1 H 0.6000 0.8519 0.2314 0.240 Uiso 0.30 1 calc PR A 2
H6A2 H 0.6897 0.7889 0.1800 0.240 Uiso 0.30 1 calc PR A 2
H6A3 H 0.7145 0.9268 0.2010 0.240 Uiso 0.30 1 calc PR A 2
C9 C 1.2721(3) 0.8275(2) 0.41334(13) 0.0639(6) Uani 1 1 d . . .
C10 C 1.2024(3) 0.7068(3) 0.42303(17) 0.0780(7) Uani 1 1 d . . .
H10A H 1.1046 0.7152 0.4227 0.117 Uiso 1 1 calc R . .
H10B H 1.2524 0.6765 0.4737 0.117 Uiso 1 1 calc R . .
H10C H 1.2059 0.6523 0.3788 0.117 Uiso 1 1 calc R . .
C11 C 1.4263(3) 0.8162(3) 0.41194(19) 0.0949(10) Uani 1 1 d . . .
H11A H 1.4293 0.7596 0.3688 0.142 Uiso 1 1 calc R . .
H11B H 1.4796 0.7895 0.4631 0.142 Uiso 1 1 calc R . .
H11C H 1.4674 0.8924 0.4030 0.142 Uiso 1 1 calc R . .
C12 C 1.2677(4) 0.9134(3) 0.48356(17) 0.0968(10) Uani 1 1 d . . .
H12A H 1.3083 0.9906 0.4763 0.145 Uiso 1 1 calc R . .
H12B H 1.3215 0.8845 0.5339 0.145 Uiso 1 1 calc R . .
H12C H 1.1704 0.9195 0.4850 0.145 Uiso 1 1 calc R . .
C13 C 0.8281(6) 0.4191(5) 0.2412(4) 0.168(2) Uani 1 1 d . . .
C14 C 0.9182(10) 0.3254(5) 0.2146(5) 0.239(4) Uani 1 1 d . . .
H14A H 0.8649 0.2492 0.2044 0.359 Uiso 1 1 calc R . .
H14B H 1.0047 0.3202 0.2569 0.359 Uiso 1 1 calc R . .
H14C H 0.9412 0.3483 0.1657 0.359 Uiso 1 1 calc R . .
C15 C 0.6882(8) 0.4369(6) 0.1835(7) 0.363(8) Uani 1 1 d . . .
H15A H 0.6591 0.5145 0.1947 0.545 Uiso 1 1 calc R . .
H15B H 0.6181 0.3770 0.1896 0.545 Uiso 1 1 calc R . .
H15C H 0.6969 0.4308 0.1287 0.545 Uiso 1 1 calc R . .
C16 C 0.8139(8) 0.3773(7) 0.3231(6) 0.258(4) Uani 1 1 d . . .
H16A H 0.7739 0.4380 0.3497 0.387 Uiso 1 1 calc R . .
H16B H 0.9065 0.3623 0.3568 0.387 Uiso 1 1 calc R . .
H16C H 0.7525 0.3053 0.3143 0.387 Uiso 1 1 calc R . .
C17 C 1.0557(3) 0.9530(2) 0.19291(16) 0.0734(7) Uani 1 1 d . . .
H17A H 1.0317 1.0225 0.2208 0.088 Uiso 1 1 calc R . .
H17B H 1.1466 0.9724 0.1815 0.088 Uiso 1 1 calc R . .
C18 C 0.9421(3) 0.9254(3) 0.11314(17) 0.0853(8) Uani 1 1 d . . .
H18A H 0.9755 0.8677 0.0798 0.102 Uiso 1 1 calc R . .
H18B H 0.8564 0.8899 0.1241 0.102 Uiso 1 1 calc R . .
C19 C 0.9077(4) 1.0315(3) 0.06858(19) 0.0923(9) Uani 1 1 d . . .
O1 O 0.3237(4) 0.0869(3) 0.31932(18) 0.1226(10) Uani 1 1 d . . .
H1 H 0.403(7) 0.063(6) 0.304(4) 0.21(3) Uiso 1 1 d . . .
C20 C 0.3190(6) 0.1889(3) 0.3567(2) 0.1216(16) Uani 1 1 d D . .
C21 C 0.2154(7) 0.2079(6) 0.3948(3) 0.163(2) Uani 1 1 d D . .
H21 H 0.1438 0.1488 0.3935 0.195 Uiso 1 1 calc R . .
C22 C 0.2190(12) 0.3160(8) 0.4351(4) 0.262(6) Uani 1 1 d D . .
H22 H 0.1514 0.3278 0.4638 0.315 Uiso 1 1 calc R . .
C23 C 0.3141(14) 0.4044(7) 0.4353(6) 0.288(9) Uani 1 1 d D . .
H23 H 0.3074 0.4790 0.4592 0.345 Uiso 1 1 calc R . .
C24 C 0.4277(12) 0.3850(5) 0.3986(4) 0.250(6) Uani 1 1 d D . .
H24 H 0.5004 0.4443 0.4029 0.300 Uiso 1 1 calc R . .
C25 C 0.4282(6) 0.2796(4) 0.3574(3) 0.152(2) Uani 1 1 d D . .
H25 H 0.4978 0.2665 0.3303 0.183 Uiso 1 1 calc R . .
O2 O 0.4641(4) 0.0618(3) 0.2154(2) 0.1552(13) Uani 1 1 d . . .
C26 C 0.4300(4) 0.1270(3) 0.1473(3) 0.1047(11) Uani 1 1 d . . .
C27 C 0.5059(5) 0.1168(5) 0.0909(3) 0.1313(14) Uani 1 1 d . . .
H27 H 0.5761 0.0626 0.0977 0.158 Uiso 1 1 calc R . .
C28 C 0.4813(6) 0.1828(6) 0.0267(3) 0.1467(17) Uani 1 1 d . . .
H28 H 0.5369 0.1758 -0.0097 0.176 Uiso 1 1 calc R . .
C29 C 0.3755(7) 0.2613(5) 0.0129(3) 0.152(2) Uani 1 1 d . . .
H29 H 0.3581 0.3075 -0.0322 0.182 Uiso 1 1 calc R . .
C30 C 0.2953(5) 0.2685(4) 0.0696(3) 0.1327(16) Uani 1 1 d . . .
H30 H 0.2220 0.3199 0.0618 0.159 Uiso 1 1 calc R . .
C31 C 0.3222(4) 0.2024(3) 0.1351(3) 0.1047(11) Uani 1 1 d . . .
H31 H 0.2674 0.2081 0.1721 0.126 Uiso 1 1 calc R . .

loop_
_atom_site_aniso_label
_atom_site_aniso_U_11
_atom_site_aniso_U_22
_atom_site_aniso_U_33
_atom_site_aniso_U_23
_atom_site_aniso_U_13
_atom_site_aniso_U_12
P1 0.0457(3) 0.0579(4) 0.0498(3) -0.0044(2) 0.0074(2) 0.0004(2)
P2 0.0526(4) 0.0731(5) 0.0675(4) -0.0061(3) -0.0006(3) -0.0113(3)
N1 0.0485(10) 0.0641(11) 0.0518(10) -0.0100(8) 0.0062(8) -0.0002(8)
N2 0.0442(10) 0.0822(14) 0.0601(11) -0.0078(10) 0.0111(9) 0.0004(9)
N3 0.0563(11) 0.0595(11) 0.0528(11) -0.0056(9) 0.0052(8) -0.0035(9)
N4 0.094(2) 0.0856(19) 0.112(2) 0.0201(17) -0.0122(18) -0.0380(15)
N5 0.159(3) 0.144(3) 0.101(2) 0.047(2) 0.034(2) 0.061(3)
C1 0.0681(16) 0.0935(19) 0.0537(13) -0.0158(13) 0.0103(12) 0.0197(14)
C2 0.0668(18) 0.136(3) 0.090(2) -0.013(2) 0.0339(16) 0.0020(18)
C3 0.100(2) 0.123(3) 0.0610(16) -0.0294(17) 0.0081(15) 0.0212(19)
C4 0.110(3) 0.126(3) 0.085(2) -0.005(2) 0.0188(18) 0.057(2)
C5 0.0510(15) 0.141(3) 0.082(2) -0.002(2) 0.0224(14) 0.0189(16)
C6 0.055(3) 0.148(5) 0.096(5) 0.002(4) 0.019(3) 0.019(3)
C7 0.095(4) 0.100(4) 0.152(5) -0.031(4) 0.051(4) 0.019(3)
C8 0.095(4) 0.210(8) 0.093(4) 0.024(5) 0.054(3) 0.044(5)
C8A 0.130(13) 0.147(13) 0.201(17) -0.032(12) 0.127(14) -0.015(10)
C7A 0.122(11) 0.120(11) 0.133(13) -0.036(10) 0.076(10) 0.024(10)
C6A 0.080(13) 0.30(4) 0.127(14) 0.050(18) 0.049(10) 0.110(19)
C9 0.0606(14) 0.0749(16) 0.0472(12) -0.0081(11) 0.0012(10) 0.0012(11)
C10 0.0824(18) 0.0788(18) 0.0639(15) 0.0055(13) 0.0035(13) 0.0054(14)
C11 0.0611(16) 0.134(3) 0.0766(18) 0.0004(18) -0.0033(14) 0.0097(17)
C12 0.124(3) 0.096(2) 0.0588(16) -0.0207(15) 0.0072(16) 0.0074(19)
C13 0.130(4) 0.099(3) 0.229(6) 0.042(4) -0.020(4) -0.063(3)
C14 0.323(10) 0.092(4) 0.255(8) 0.003(4) 0.011(7) -0.064(5)
C15 0.204(7) 0.150(5) 0.553(17) 0.107(8) -0.203(9) -0.119(5)
C16 0.231(8) 0.215(7) 0.323(10) 0.116(7) 0.071(7) -0.094(6)
C17 0.0715(16) 0.0719(16) 0.0676(15) 0.0089(13) 0.0026(12) 0.0020(13)
C18 0.0844(19) 0.097(2) 0.0662(16) 0.0167(15) 0.0046(14) 0.0008(16)
C19 0.090(2) 0.119(3) 0.0711(18) 0.0255(18) 0.0193(15) 0.0291(19)
O1 0.138(3) 0.1034(19) 0.118(2) -0.0056(16) 0.0338(18) -0.0473(18)
C20 0.168(4) 0.074(2) 0.082(2) -0.0028(18) -0.033(3) -0.013(2)
C21 0.195(6) 0.188(6) 0.089(3) 0.008(3) -0.004(3) 0.082(5)
C22 0.460(16) 0.191(7) 0.111(4) 0.026(5) -0.007(6) 0.197(10)
C23 0.58(2) 0.105(5) 0.146(7) 0.019(5) 0.006(9) 0.154(10)
C24 0.444(16) 0.080(4) 0.137(6) 0.030(4) -0.068(7) -0.044(6)
C25 0.215(5) 0.090(3) 0.103(3) 0.023(2) -0.032(3) -0.049(3)
O2 0.157(3) 0.127(2) 0.201(3) 0.069(2) 0.066(3) 0.046(2)
C26 0.097(2) 0.081(2) 0.134(3) 0.010(2) 0.028(2) 0.0015(18)
C27 0.119(3) 0.141(4) 0.140(4) 0.000(3) 0.046(3) 0.013(3)
C28 0.151(5) 0.174(5) 0.114(4) 0.003(4) 0.038(3) -0.005(4)
C29 0.179(5) 0.153(5) 0.089(3) 0.003(3) -0.019(3) -0.010(4)
C30 0.134(4) 0.123(3) 0.107(3) -0.014(3) -0.026(3) 0.022(3)
C31 0.088(2) 0.093(2) 0.120(3) -0.005(2) 0.007(2) 0.0050(19)

loop_
_atom_type_symbol
_atom_type_description
_atom_type_scat_dispersion_real
_atom_type_scat_dispersion_imag
_atom_type_scat_source
C C 0.0033 0.0016 'International Tables Vol C Tables 4.2.6.8 and 6.1.1.4'
H H 0.0000 0.0000 'International Tables Vol C Tables 4.2.6.8 and 6.1.1.4'
N N 0.0061 0.0033 'International Tables Vol C Tables 4.2.6.8 and 6.1.1.4'
O O 0.0106 0.0060 'International Tables Vol C Tables 4.2.6.8 and 6.1.1.4'
P P 0.1023 0.0942 'International Tables Vol C Tables 4.2.6.8 and 6.1.1.4'

loop_
_geom_angle_atom_site_label_1
_geom_angle_atom_site_label_2
_geom_angle_atom_site_label_3
_geom_angle
_geom_angle_site_symmetry_1
_geom_angle_site_symmetry_3
_geom_angle_publ_flag
N3 P1 N2 121.75(10) . . ?
N3 P1 N1 123.33(10) . . ?
N2 P1 N1 85.42(10) . . ?
N3 P1 C17 103.00(12) . . ?
N2 P1 C17 111.37(12) . . ?
N1 P1 C17 111.65(12) . . ?
N4 P2 N1 106.03(13) . . ?
N4 P2 N2 107.32(15) . . ?
N1 P2 N2 79.07(9) . . ?
C1 N1 P1 133.40(17) . . ?
C1 N1 P2 128.14(16) . . ?
P1 N1 P2 97.39(10) . . ?
C5 N2 P1 133.0(2) . . ?
C5 N2 P2 128.08(19) . . ?
P1 N2 P2 97.08(10) . . ?
C9 N3 P1 133.03(17) . . ?
C9 N3 H3 117.4(19) . . ?
P1 N3 H3 109.4(19) . . ?
C13 N4 P2 127.1(3) . . ?
C13 N4 H4 111(3) . . ?
P2 N4 H4 122(3) . . ?
N1 C1 C3 108.7(2) . . ?
N1 C1 C4 109.0(2) . . ?
C3 C1 C4 110.6(3) . . ?
N1 C1 C2 109.2(2) . . ?
C3 C1 C2 109.2(3) . . ?
C4 C1 C2 110.2(3) . . ?
C1 C2 H2A 109.5 . . ?
C1 C2 H2B 109.5 . . ?
H2A C2 H2B 109.5 . . ?
C1 C2 H2C 109.5 . . ?
H2A C2 H2C 109.5 . . ?
H2B C2 H2C 109.5 . . ?
C1 C3 H3A 109.5 . . ?
C1 C3 H3B 109.5 . . ?
H3A C3 H3B 109.5 . . ?
C1 C3 H3C 109.5 . . ?
H3A C3 H3C 109.5 . . ?
H3B C3 H3C 109.5 . . ?
C1 C4 H4A 109.5 . . ?
C1 C4 H4B 109.5 . . ?
H4A C4 H4B 109.5 . . ?
C1 C4 H4C 109.5 . . ?
H4A C4 H4C 109.5 . . ?
H4B C4 H4C 109.5 . . ?
C7A C5 C6 133.6(8) . . ?
C7A C5 C8 57.9(9) . . ?
C6 C5 C8 113.5(5) . . ?
C7A C5 N2 112.1(6) . . ?
C6 C5 N2 113.1(4) . . ?
C8 C5 N2 110.3(3) . . ?
C7A C5 C6A 130.4(16) . . ?
C6 C5 C6A 26.4(11) . . ?
C8 C5 C6A 138.2(8) . . ?
N2 C5 C6A 102.6(9) . . ?
C7A C5 C7 49.4(9) . . ?
C6 C5 C7 104.8(5) . . ?
C8 C5 C7 105.6(5) . . ?
N2 C5 C7 109.1(3) . . ?
C6A C5 C7 86.6(14) . . ?
C7A C5 C8A 106.1(11) . . ?
C6 C5 C8A 75.6(9) . . ?
C8 C5 C8A 48.8(7) . . ?
N2 C5 C8A 100.3(5) . . ?
C6A C5 C8A 101.2(15) . . ?
C7 C5 C8A 147.2(6) . . ?
C5 C6 H6A 109.5 . . ?
C5 C6 H6B 109.5 . . ?
C5 C6 H6C 109.5 . . ?
C5 C7 H7A 109.5 . . ?
C5 C7 H7B 109.5 . . ?
C5 C7 H7C 109.5 . . ?
C5 C8 H8A 109.5 . . ?
C5 C8 H8B 109.5 . . ?
C5 C8 H8C 109.5 . . ?
C5 C8A H8A1 109.5 . . ?
C5 C8A H8A2 109.5 . . ?
H8A1 C8A H8A2 109.5 . . ?
C5 C8A H8A3 109.5 . . ?
H8A1 C8A H8A3 109.5 . . ?
H8A2 C8A H8A3 109.5 . . ?
C5 C7A H7A1 109.5 . . ?
C5 C7A H7A2 109.5 . . ?
H7A1 C7A H7A2 109.5 . . ?
C5 C7A H7A3 109.5 . . ?
H7A1 C7A H7A3 109.5 . . ?
H7A2 C7A H7A3 109.5 . . ?
C5 C6A H6A1 109.5 . . ?
C5 C6A H6A2 109.5 . . ?
H6A1 C6A H6A2 109.5 . . ?
C5 C6A H6A3 109.5 . . ?
H6A1 C6A H6A3 109.5 . . ?
H6A2 C6A H6A3 109.5 . . ?
N3 C9 C12 107.6(2) . . ?
N3 C9 C10 112.12(19) . . ?
C12 C9 C10 109.5(2) . . ?
N3 C9 C11 107.5(2) . . ?
C12 C9 C11 109.5(2) . . ?
C10 C9 C11 110.5(2) . . ?
C9 C10 H10A 109.5 . . ?
C9 C10 H10B 109.5 . . ?
H10A C10 H10B 109.5 . . ?
C9 C10 H10C 109.5 . . ?
H10A C10 H10C 109.5 . . ?
H10B C10 H10C 109.5 . . ?
C9 C11 H11A 109.5 . . ?
C9 C11 H11B 109.5 . . ?
H11A C11 H11B 109.5 . . ?
C9 C11 H11C 109.5 . . ?
H11A C11 H11C 109.5 . . ?
H11B C11 H11C 109.5 . . ?
C9 C12 H12A 109.5 . . ?
C9 C12 H12B 109.5 . . ?
H12A C12 H12B 109.5 . . ?
C9 C12 H12C 109.5 . . ?
H12A C12 H12C 109.5 . . ?
H12B C12 H12C 109.5 . . ?
C15 C13 N4 109.7(4) . . ?
C15 C13 C16 112.8(7) . . ?
N4 C13 C16 106.4(5) . . ?
C15 C13 C14 116.8(7) . . ?
N4 C13 C14 107.4(5) . . ?
C16 C13 C14 103.1(6) . . ?
C13 C14 H14A 109.5 . . ?
C13 C14 H14B 109.5 . . ?
H14A C14 H14B 109.5 . . ?
C13 C14 H14C 109.5 . . ?
H14A C14 H14C 109.5 . . ?
H14B C14 H14C 109.5 . . ?
C13 C15 H15A 109.5 . . ?
C13 C15 H15B 109.5 . . ?
H15A C15 H15B 109.5 . . ?
C13 C15 H15C 109.5 . . ?
H15A C15 H15C 109.5 . . ?
H15B C15 H15C 109.5 . . ?
C13 C16 H16A 109.5 . . ?
C13 C16 H16B 109.5 . . ?
H16A C16 H16B 109.5 . . ?
C13 C16 H16C 109.5 . . ?
H16A C16 H16C 109.5 . . ?
H16B C16 H16C 109.5 . . ?
C18 C17 P1 112.9(2) . . ?
C18 C17 H17A 109.0 . . ?
P1 C17 H17A 109.0 . . ?
C18 C17 H17B 109.0 . . ?
P1 C17 H17B 109.0 . . ?
H17A C17 H17B 107.8 . . ?
C19 C18 C17 111.9(3) . . ?
C19 C18 H18A 109.2 . . ?
C17 C18 H18A 109.2 . . ?
C19 C18 H18B 109.2 . . ?
C17 C18 H18B 109.2 . . ?
H18A C18 H18B 107.9 . . ?
N5 C19 C18 178.9(4) . . ?
C20 O1 H1 124(4) . . ?
O1 C20 C21 121.2(5) . . ?
O1 C20 C25 117.4(5) . . ?
C21 C20 C25 121.4(5) . . ?
C20 C21 C22 118.3(8) . . ?
C20 C21 H21 120.9 . . ?
C22 C21 H21 120.9 . . ?
C23 C22 C21 123.0(10) . . ?
C23 C22 H22 118.5 . . ?
C21 C22 H22 118.5 . . ?
C22 C23 C24 119.6(8) . . ?
C22 C23 H23 120.2 . . ?
C24 C23 H23 120.2 . . ?
C25 C24 C23 119.4(8) . . ?
C25 C24 H24 120.3 . . ?
C23 C24 H24 120.3 . . ?
C24 C25 C20 118.1(7) . . ?
C24 C25 H25 120.9 . . ?
C20 C25 H25 120.9 . . ?
C27 C26 C31 119.2(4) . . ?
C27 C26 O2 119.4(4) . . ?
C31 C26 O2 121.4(4) . . ?
C28 C27 C26 121.2(5) . . ?
C28 C27 H27 119.4 . . ?
C26 C27 H27 119.4 . . ?
C27 C28 C29 121.5(6) . . ?
C27 C28 H28 119.3 . . ?
C29 C28 H28 119.3 . . ?
C28 C29 C30 117.0(5) . . ?
C28 C29 H29 121.5 . . ?
C30 C29 H29 121.5 . . ?
C31 C30 C29 121.2(5) . . ?
C31 C30 H30 119.4 . . ?
C29 C30 H30 119.4 . . ?
C30 C31 C26 119.9(4) . . ?
C30 C31 H31 120.0 . . ?
C26 C31 H31 120.0 . . ?

loop_
_geom_bond_atom_site_label_1
_geom_bond_atom_site_label_2
_geom_bond_distance
_geom_bond_site_symmetry_2
_geom_bond_publ_flag
P1 N3 1.5798(19) . ?
P1 N2 1.643(2) . ?
P1 N1 1.6468(19) . ?
P1 C17 1.805(3) . ?
P2 N4 1.629(3) . ?
P2 N1 1.7467(19) . ?
P2 N2 1.759(2) . ?
N1 C1 1.497(3) . ?
N2 C5 1.494(3) . ?
N3 C9 1.495(3) . ?
N3 H3 1.02(3) . ?
N4 C13 1.487(5) . ?
N4 H4 0.73(4) . ?
N5 C19 1.126(4) . ?
C1 C3 1.520(4) . ?
C1 C4 1.524(4) . ?
C1 C2 1.530(5) . ?
C2 H2A 0.9600 . ?
C2 H2B 0.9600 . ?
C2 H2C 0.9600 . ?
C3 H3A 0.9600 . ?
C3 H3B 0.9600 . ?
C3 H3C 0.9600 . ?
C4 H4A 0.9600 . ?
C4 H4B 0.9600 . ?
C4 H4C 0.9600 . ?
C5 C7A 1.313(14) . ?
C5 C6 1.475(9) . ?
C5 C8 1.492(6) . ?
C5 C6A 1.52(3) . ?
C5 C7 1.627(7) . ?
C5 C8A 1.653(9) . ?
C6 H6A 0.9600 . ?
C6 H6B 0.9600 . ?
C6 H6C 0.9600 . ?
C7 H7A 0.9600 . ?
C7 H7B 0.9600 . ?
C7 H7C 0.9600 . ?
C8 H8A 0.9600 . ?
C8 H8B 0.9600 . ?
C8 H8C 0.9600 . ?
C8A H8A1 0.9600 . ?
C8A H8A2 0.9600 . ?
C8A H8A3 0.9600 . ?
C7A H7A1 0.9600 . ?
C7A H7A2 0.9600 . ?
C7A H7A3 0.9600 . ?
C6A H6A1 0.9600 . ?
C6A H6A2 0.9600 . ?
C6A H6A3 0.9600 . ?
C9 C12 1.518(4) . ?
C9 C10 1.518(4) . ?
C9 C11 1.520(4) . ?
C10 H10A 0.9600 . ?
C10 H10B 0.9600 . ?
C10 H10C 0.9600 . ?
C11 H11A 0.9600 . ?
C11 H11B 0.9600 . ?
C11 H11C 0.9600 . ?
C12 H12A 0.9600 . ?
C12 H12B 0.9600 . ?
C12 H12C 0.9600 . ?
C13 C15 1.484(8) . ?
C13 C16 1.531(10) . ?
C13 C14 1.537(10) . ?
C14 H14A 0.9600 . ?
C14 H14B 0.9600 . ?
C14 H14C 0.9600 . ?
C15 H15A 0.9600 . ?
C15 H15B 0.9600 . ?
C15 H15C 0.9600 . ?
C16 H16A 0.9600 . ?
C16 H16B 0.9600 . ?
C16 H16C 0.9600 . ?
C17 C18 1.516(4) . ?
C17 H17A 0.9700 . ?
C17 H17B 0.9700 . ?
C18 C19 1.450(4) . ?
C18 H18A 0.9700 . ?
C18 H18B 0.9700 . ?
O1 C20 1.298(5) . ?
O1 H1 0.93(6) . ?
C20 C21 1.360(7) . ?
C20 C25 1.427(6) . ?
C21 C22 1.365(8) . ?
C21 H21 0.9300 . ?
C22 C23 1.319(13) . ?
C22 H22 0.9300 . ?
C23 C24 1.430(13) . ?
C23 H23 0.9300 . ?
C24 C25 1.354(8) . ?
C24 H24 0.9300 . ?
C25 H25 0.9300 . ?
O2 C26 1.377(5) . ?
C26 C27 1.364(6) . ?
C26 C31 1.367(5) . ?
C27 C28 1.326(7) . ?
C27 H27 0.9300 . ?
C28 C29 1.375(7) . ?
C28 H28 0.9300 . ?
C29 C30 1.398(7) . ?
C29 H29 0.9300 . ?
C30 C31 1.345(6) . ?
C30 H30 0.9300 . ?
C31 H31 0.9300 . ?

loop_
_geom_hbond_atom_site_label_D
_geom_hbond_atom_site_label_H
_geom_hbond_atom_site_label_A
_geom_hbond_distance_DH
_geom_hbond_distance_HA
_geom_hbond_distance_DA
_geom_hbond_angle_DHA
_geom_hbond_site_symmetry_A
N3 H3 O1 1.02(3) 1.62(4) 2.626(3) 168(3) 1_665
O1 H1 O2 0.93(6) 1.77(7) 2.525(5) 137(6) .
